data_4313751
loop_
_publ_author_name
'Umakoshi, Keisuke'
'Yamauchi, Yoko'
'Nakamiya, Keiko'
'Kojima, Takashi'
'Yamasaki, Mikio'
'Kawano, Hiroyuki'
'Onishi, Masayoshi'

_publ_section_title
;
 Pyrazolato-Bridged Polynuclear Palladium and Platinum Complexes.
 Synthesis, Structure, and Reactivity
;
_journal_coden_ASTM INOCAJ
_journal_issue 12
_journal_name_full 'Inorganic Chemistry'
_journal_page_first 3907
_journal_page_last 3916
_journal_paper_doi 10.1021/ic026196g
_journal_volume 42
_journal_year 2003
_chemical_formula_sum 'C12 H18 Cl2 N8 O Pd'
_chemical_formula_weight 467.63
_space_group_IT_number 14
_symmetry_cell_setting monoclinic
_symmetry_Int_Tables_number 14
_symmetry_space_group_name_Hall '-P 2yn'
_symmetry_space_group_name_H-M 'P 1 21/n 1'
_cell_angle_alpha 90
_cell_angle_beta 117.0884(5)
_cell_angle_gamma 90
_cell_formula_units_Z 4
_cell_length_a 14.303(1)
_cell_length_b 9.949(1)
_cell_length_c 14.5398(4)
_cell_measurement_reflns_used 8136
_cell_measurement_temperature 296.2
_cell_measurement_theta_max 27.5
_cell_measurement_theta_min 3.5
_cell_volume 1842.1(2)
_computing_cell_refinement D*TREK
_computing_data_collection D*TREK
_computing_data_reduction 'teXsan Ver. 1.11'
_computing_publication_material 'teXsan Ver. 1.11'
_computing_structure_refinement 'teXsan Ver. 1.10'
_computing_structure_solution 'DIRDIF94 (PATTY)'
_diffrn_measured_fraction_theta_full 0.9287
_diffrn_measured_fraction_theta_max 0.9287
_diffrn_measurement_device_type 'Quantum CCD/Rigaku AFC7'
_diffrn_measurement_method \w
_diffrn_radiation_type 'Mo K\a'
_diffrn_radiation_wavelength 0.7107
_diffrn_reflns_av_R_equivalents 0.018
_diffrn_reflns_limit_h_max 17
_diffrn_reflns_limit_h_min -18
_diffrn_reflns_limit_k_max 12
_diffrn_reflns_limit_k_min -11
_diffrn_reflns_limit_l_max 18
_diffrn_reflns_limit_l_min -18
_diffrn_reflns_number 15780
_diffrn_reflns_theta_full 27.55
_diffrn_reflns_theta_max 27.55
_exptl_absorpt_coefficient_mu 1.315
_exptl_absorpt_correction_T_max 1.000
_exptl_absorpt_correction_T_min 0.748
_exptl_absorpt_correction_type multi-scan
_exptl_absorpt_process_details '(Jacobson, 1998)'
_exptl_crystal_colour colorless
_exptl_crystal_density_diffrn 1.686
_exptl_crystal_density_method 'not measured'
_exptl_crystal_description prism
_exptl_crystal_size_max 0.550
_exptl_crystal_size_mid 0.250
_exptl_crystal_size_min 0.180
_refine_diff_density_max 0.73
_refine_diff_density_min -0.56
_refine_ls_extinction_method none
_refine_ls_goodness_of_fit_ref 1.074
_refine_ls_hydrogen_treatment 'H atoms riding with U(H) = 1.2Ueq(C)'
_refine_ls_number_parameters 217
_refine_ls_number_reflns 3947
_refine_ls_R_factor_gt 0.0237
_refine_ls_shift/su_max 0.0012
_refine_ls_structure_factor_coef Fsqd
_refine_ls_weighting_details 'w = 1/[\s^2^(Fo^2^) + (0.05000(Max(Fo^2^,0) + 2Fc^2^)/3)^2^]'
_refine_ls_weighting_scheme calc
_refine_ls_wR_factor_ref 0.0765
_reflns_number_gt 3139
_reflns_number_total 3947
_reflns_threshold_expression F^2^>2.0\s(F^2^)
_cod_data_source_file ic026196g_5.cif
_cod_data_source_block (Pd(pzH)4)Cl2.H2O
_cod_depositor_comments
;
 Homogenising atom site labels in order to relate data from different loops.

 Antanas Vaitkus,
 2017-03-04

The following automatic conversions were performed:
data name '_geom_hbond_site_distance_dh' replaced with
'_geom_hbond_distance_DH' as specified in the replacement file
'/home/antanas/src/cod-tools/trunk/data/replacement-values/replacement_tags.lst'.

data
name '_geom_hbond_site_distance_ha' replaced with
'_geom_hbond_distance_HA' as specified in the replacement file
'/home/antanas/src/cod-tools/trunk/data/replacement-values/replacement_tags.lst'.

data
name '_geom_hbond_site_distance_da' replaced with
'_geom_hbond_distance_DA' as specified in the replacement file
'/home/antanas/src/cod-tools/trunk/data/replacement-values/replacement_tags.lst'.

Automatic conversion script
Id: cif_correct_tags 5005 2017-03-03 11:38:54Z antanas 
;
_cod_original_cell_volume 1842.1(3)
_cod_original_formula_sum 'C12 H18 Cl2 N8 O Pd '
_cod_database_code 4313751

loop_
_symmetry_equiv_pos_as_xyz
x,y,z
1/2-x,1/2+y,1/2-z
-x,-y,-z
1/2+x,1/2-y,1/2+z

loop_
_atom_site_label
_atom_site_type_symbol
_atom_site_fract_x
_atom_site_fract_y
_atom_site_fract_z
_atom_site_U_iso_or_equiv
_atom_site_adp_type
_atom_site_occupancy
_atom_site_calc_flag
_atom_site_refinement_flags
_atom_site_disorder_assembly
_atom_site_disorder_group
Pd1 Pd 0.25475(1) 0.24834(2) 0.50955(1) 0.02720(6) Uani 1.00 d . . .
Cl1 Cl 0.60844(5) 0.06956(7) 0.46080(5) 0.0494(2) Uani 1.00 d . . .
Cl2 Cl 0.38047(5) 0.06556(8) 0.05533(5) 0.0533(2) Uani 1.00 d . . .
O1 O 0.4779(1) 0.0811(2) 0.7448(1) 0.0570(5) Uani 1.00 d . . .
N11 N 0.2701(2) 0.2357(2) 0.3789(2) 0.0326(5) Uani 1.00 d . . .
N12 N 0.3420(2) 0.1621(2) 0.3672(2) 0.0491(6) Uani 1.00 d . . .
N21 N 0.1343(1) 0.1181(2) 0.4501(1) 0.0340(4) Uani 1.00 d . . .
N22 N 0.1474(2) -0.0152(2) 0.4462(2) 0.0419(5) Uani 1.00 d . . .
N31 N 0.2360(2) 0.2640(2) 0.6383(1) 0.0322(5) Uani 1.00 d . . .
N32 N 0.2974(1) 0.1990(2) 0.7261(1) 0.0414(5) Uani 1.00 d . . .
N41 N 0.3748(1) 0.3786(2) 0.5671(1) 0.0341(4) Uani 1.00 d . . .
N42 N 0.3600(2) 0.5120(2) 0.5573(2) 0.0433(5) Uani 1.00 d . . .
C13 C 0.3320(2) 0.1783(3) 0.2711(2) 0.0556(8) Uani 1.00 d . . .
C14 C 0.2527(3) 0.2652(3) 0.2216(2) 0.0513(8) Uani 1.00 d . . .
C15 C 0.2157(2) 0.2997(3) 0.2904(2) 0.0435(6) Uani 1.00 d . . .
C23 C 0.0554(2) -0.0766(3) 0.3988(2) 0.0524(7) Uani 1.00 d . . .
C24 C -0.0210(2) 0.0188(3) 0.3701(2) 0.0558(7) Uani 1.00 d . . .
C25 C 0.0319(2) 0.1399(3) 0.4044(2) 0.0466(6) Uani 1.00 d . . .
C33 C 0.2631(3) 0.2216(3) 0.7967(2) 0.0528(8) Uani 1.00 d . . .
C34 C 0.1779(2) 0.3016(3) 0.7537(2) 0.0543(8) Uani 1.00 d . . .
C35 C 0.1626(2) 0.3267(2) 0.6540(2) 0.0446(6) Uani 1.00 d . . .
C43 C 0.4514(2) 0.5758(3) 0.5983(2) 0.0543(8) Uani 1.00 d . . .
C44 C 0.5288(2) 0.4825(3) 0.6364(2) 0.0561(7) Uani 1.00 d . . .
C45 C 0.4777(2) 0.3595(2) 0.6141(2) 0.0489(7) Uani 1.00 d . . .
H1 H 0.5315 0.0305 0.8100 0.0276 Uiso 1.00 calc . . .
H2 H 0.4645 0.0235 0.6888 0.0276 Uiso 1.00 calc . . .
H12 H 0.3930 0.1064 0.4197 0.0587 Uiso 1.00 calc . . .
H13 H 0.3737 0.1362 0.2430 0.0667 Uiso 1.00 calc . . .
H14 H 0.2268 0.2961 0.1522 0.0610 Uiso 1.00 calc . . .
H15 H 0.1591 0.3607 0.2768 0.0518 Uiso 1.00 calc . . .
H22 H 0.2139 -0.0594 0.4748 0.0504 Uiso 1.00 calc . . .
H23 H 0.0440 -0.1704 0.3863 0.0635 Uiso 1.00 calc . . .
H24 H -0.0950 0.0054 0.3344 0.0672 Uiso 1.00 calc . . .
H25 H -0.0009 0.2256 0.3961 0.0568 Uiso 1.00 calc . . .
H32 H 0.3567 0.1452 0.7366 0.0493 Uiso 1.00 calc . . .
H33 H 0.2949 0.1875 0.8658 0.0632 Uiso 1.00 calc . . .
H34 H 0.1364 0.3334 0.7855 0.0641 Uiso 1.00 calc . . .
H35 H 0.1072 0.3806 0.6037 0.0538 Uiso 1.00 calc . . .
H42 H 0.2929 0.5547 0.5246 0.0519 Uiso 1.00 calc . . .
H43 H 0.4617 0.6703 0.6015 0.0657 Uiso 1.00 calc . . .
H44 H 0.6024 0.4990 0.6707 0.0683 Uiso 1.00 calc . . .
H45 H 0.5121 0.2741 0.6315 0.0598 Uiso 1.00 calc . . .

loop_
_atom_site_aniso_label
_atom_site_aniso_U_11
_atom_site_aniso_U_22
_atom_site_aniso_U_33
_atom_site_aniso_U_12
_atom_site_aniso_U_13
_atom_site_aniso_U_23
Pd1 0.0247(1) 0.0307(1) 0.0274(1) 0.00006(5) 0.01301(9) 0.00192(5)
Cl1 0.0453(3) 0.0552(4) 0.0431(3) 0.0081(3) 0.0162(3) 0.0114(3)
Cl2 0.0434(3) 0.0658(4) 0.0405(3) -0.0049(3) 0.0102(3) -0.0024(3)
O1 0.0585(10) 0.050(1) 0.057(1) 0.0101(8) 0.0213(9) 0.0025(8)
N11 0.0303(9) 0.038(1) 0.0304(10) 0.0029(7) 0.0147(8) 0.0028(6)
N12 0.055(1) 0.054(1) 0.046(1) 0.0200(10) 0.0296(10) 0.0084(9)
N21 0.0324(9) 0.0328(9) 0.0362(9) -0.0031(7) 0.0151(8) 0.0014(7)
N22 0.0399(10) 0.037(1) 0.047(1) 0.0031(8) 0.0177(9) -0.0019(8)
N31 0.0309(9) 0.039(1) 0.0258(9) 0.0016(7) 0.0124(8) 0.0030(6)
N32 0.040(1) 0.050(1) 0.0308(9) 0.0065(9) 0.0141(8) 0.0062(8)
N41 0.0327(8) 0.0317(9) 0.0373(9) -0.0006(7) 0.0154(8) 0.0026(7)
N42 0.041(1) 0.033(1) 0.052(1) 0.0037(8) 0.0181(9) -0.0002(8)
C13 0.064(2) 0.067(2) 0.049(1) 0.003(1) 0.038(1) -0.005(1)
C14 0.054(2) 0.064(2) 0.033(1) -0.011(1) 0.017(1) 0.004(1)
C15 0.039(1) 0.054(1) 0.034(1) 0.009(1) 0.0136(10) 0.012(1)
C23 0.059(2) 0.041(1) 0.060(2) -0.014(1) 0.030(1) -0.009(1)
C24 0.040(1) 0.061(2) 0.062(2) -0.015(1) 0.018(1) -0.004(1)
C25 0.031(1) 0.048(1) 0.054(1) -0.0004(9) 0.013(1) 0.005(1)
C33 0.060(2) 0.067(2) 0.034(1) -0.007(1) 0.024(1) 0.000(1)
C34 0.061(2) 0.064(2) 0.053(1) 0.003(1) 0.040(1) -0.006(1)
C35 0.045(1) 0.046(1) 0.051(1) 0.011(1) 0.029(1) 0.003(1)
C43 0.061(2) 0.036(1) 0.070(2) -0.011(1) 0.033(1) -0.005(1)
C44 0.038(1) 0.057(2) 0.067(2) -0.014(1) 0.019(1) -0.002(1)
C45 0.033(1) 0.043(1) 0.064(2) 0.0013(9) 0.017(1) 0.009(1)

loop_
_atom_type_symbol
_atom_type_description
_atom_type_scat_dispersion_real
_atom_type_scat_dispersion_imag
_atom_type_scat_source
C C 0.003 0.002
;International Tables for Crystallography
(1992, Vol. C, Tables 4.2.6.8 and 6.1.1.1)
;
H H 0.000 0.000
;International Tables for Crystallography
(1992, Vol. C, Table 6.1.1.2)
;
N N 0.006 0.003
;International Tables for Crystallography
(1992, Vol. C, Tables 4.2.6.8 and 6.1.1.1)
;
Pd Pd -0.999 1.007
;International Tables for Crystallography
(1992, Vol. C, Tables 4.2.6.8 and 6.1.1.1)
;
Cl Cl 0.148 0.159
;International Tables for Crystallography
(1992, Vol. C, Tables 4.2.6.8 and 6.1.1.1)
;
O O 0.011 0.006
;International Tables for Crystallography
(1992, Vol. C, Tables 4.2.6.8 and 6.1.1.1)
;

loop_
_geom_angle_atom_site_label_1
_geom_angle_atom_site_label_2
_geom_angle_atom_site_label_3
_geom_angle
_geom_angle_site_symmetry_1
_geom_angle_site_symmetry_2
_geom_angle_site_symmetry_3
_geom_angle_publ_flag
N11 Pd1 N21 89.68(7) . . . yes
N11 Pd1 N31 178.51(6) . . . yes
N11 Pd1 N41 89.61(8) . . . yes
N21 Pd1 N31 89.94(7) . . . yes
N21 Pd1 N41 179.27(6) . . . yes
N31 Pd1 N41 90.77(7) . . . yes
Pd1 N11 N12 125.2(1) . . . no
Pd1 N11 C15 128.1(2) . . . no
N12 N11 C15 106.7(2) . . . no
N11 N12 C13 110.0(2) . . . no
Pd1 N21 N22 123.1(1) . . . no
Pd1 N21 C25 130.3(2) . . . no
N22 N21 C25 106.5(2) . . . no
N21 N22 C23 110.7(2) . . . no
Pd1 N31 N32 122.8(2) . . . no
Pd1 N31 C35 130.3(2) . . . no
N32 N31 C35 106.8(2) . . . no
N31 N32 C33 109.8(2) . . . no
Pd1 N41 N42 122.1(1) . . . no
Pd1 N41 C45 131.5(2) . . . no
N42 N41 C45 106.4(2) . . . no
N41 N42 C43 110.5(2) . . . no
N12 C13 C14 107.3(2) . . . no
C13 C14 C15 106.4(2) . . . no
N11 C15 C14 109.6(2) . . . no
N22 C23 C24 107.9(2) . . . no
C23 C24 C25 105.3(2) . . . no
N21 C25 C24 109.7(2) . . . no
N32 C33 C34 108.2(2) . . . no
C33 C34 C35 105.7(2) . . . no
N31 C35 C34 109.5(2) . . . no
N42 C43 C44 108.1(2) . . . no
C43 C44 C45 105.3(2) . . . no
N41 C45 C44 109.7(2) . . . no

loop_
_geom_bond_atom_site_label_1
_geom_bond_atom_site_label_2
_geom_bond_distance
_geom_bond_site_symmetry_1
_geom_bond_site_symmetry_2
_geom_bond_publ_flag
Pd1 N11 2.013(2) . . yes
Pd1 N21 2.009(2) . . yes
Pd1 N31 2.015(2) . . yes
Pd1 N41 2.005(2) . . yes
N11 N12 1.334(3) . . no
N11 C15 1.325(3) . . no
N12 C13 1.348(3) . . no
N21 N22 1.344(3) . . no
N21 C25 1.322(3) . . no
N22 C23 1.324(3) . . no
N31 N32 1.341(3) . . no
N31 C35 1.327(3) . . no
N32 C33 1.343(3) . . no
N41 N42 1.341(3) . . no
N41 C45 1.324(3) . . no
N42 C43 1.326(3) . . no
C13 C14 1.344(4) . . no
C14 C15 1.373(4) . . no
C23 C24 1.361(4) . . no
C24 C25 1.390(4) . . no
C33 C34 1.347(4) . . no
C34 C35 1.386(4) . . no
C43 C44 1.355(4) . . no
C44 C45 1.386(4) . . no

loop_
_geom_contact_atom_site_label_1
_geom_contact_atom_site_label_2
_geom_contact_distance
_geom_contact_site_symmetry_1
_geom_contact_site_symmetry_2
_geom_contact_publ_flag
Pd1 Cl2 3.5957(7) . 2_555 ?
Cl1 O1 3.057(2) . 3_656 ?
Cl1 N22 3.165(2) . 3_656 ?
Cl1 N12 3.234(2) . 3_656 ?
Cl1 N12 3.536(2) . . ?
Cl2 O1 3.053(2) . 3_656 ?
Cl2 N42 3.109(2) . 2_545 ?
O1 N32 2.735(3) . . ?
O1 C45 3.358(3) . . ?
O1 C15 3.370(3) . 4_555 ?
O1 C25 3.471(3) . 4_555 ?
O1 C34 3.570(4) . 2_546 ?
O1 N31 3.578(3) . . ?
N32 C25 3.553(3) . 4_555 ?
C15 C45 3.566(3) . 4_454 ?
C24 C24 3.565(6) . 3_556 ?
C43 C44 3.599(4) . 3_666 ?

loop_
_geom_hbond_atom_site_label_D
_geom_hbond_atom_site_label_H
_geom_hbond_atom_site_label_A
_geom_hbond_site_symmetry_D
_geom_hbond_site_symmetry_H
_geom_hbond_site_symmetry_A
_geom_hbond_distance_DH
_geom_hbond_distance_HA
_geom_hbond_distance_DA
_geom_hbond_angle_DHA
_geom_hbond_publ_flag
N12 H12 Cl1 . . 1_555 0.958 2.883 3.536(2) 126.406 no
N12 H12 Cl1 . . 3_656 0.958 2.473 3.234(2) 136.365 no
N22 H22 Cl1 . . 3_656 0.955 2.275 3.165(2) 154.755 no
N42 H42 Cl2 . . 2_555 0.954 2.211 3.109(2) 156.291 no
N32 H32 O1 . . 1_555 0.955 1.800 2.735(3) 165.544 no

loop_
_geom_torsion_atom_site_label_1
_geom_torsion_atom_site_label_2
_geom_torsion_atom_site_label_3
_geom_torsion_atom_site_label_4
_geom_torsion
_geom_torsion_site_symmetry_1
_geom_torsion_site_symmetry_2
_geom_torsion_site_symmetry_3
_geom_torsion_site_symmetry_4
_geom_torsion_publ_flag
Pd1 N11 N12 C13 -178.7(2) . . . . no
Pd1 N11 C15 C14 178.5(2) . . . . no
Pd1 N21 N22 C23 -176.9(2) . . . . no
Pd1 N21 C25 C24 176.3(2) . . . . no
Pd1 N31 N32 C33 -176.3(2) . . . . no
Pd1 N31 C35 C34 175.7(2) . . . . no
Pd1 N41 N42 C43 -177.7(2) . . . . no
Pd1 N41 C45 C44 177.9(2) . . . . no
N11 Pd1 N21 N22 77.9(2) . . . . no
N11 Pd1 N21 C25 -98.4(2) . . . . no
N11 Pd1 N31 N32 176(2) . . . . no
N11 Pd1 N31 C35 1(2) . . . . no
N11 Pd1 N41 N42 93.1(2) . . . . no
N11 Pd1 N41 C45 -83.0(2) . . . . no
N11 N12 C13 C14 0.6(3) . . . . no
N11 C15 C14 C13 -0.3(3) . . . . no
N12 N11 Pd1 N21 -100.8(2) . . . . no
N12 N11 Pd1 N31 -175(2) . . . . no
N12 N11 Pd1 N41 79.3(2) . . . . no
N12 N11 C15 C14 0.7(3) . . . . no
N12 C13 C14 C15 -0.2(3) . . . . no
N21 Pd1 N11 C15 81.7(2) . . . . no
N21 Pd1 N31 N32 101.0(2) . . . . no
N21 Pd1 N31 C35 -73.8(2) . . . . no
N21 Pd1 N41 N42 79(4) . . . . no
N21 Pd1 N41 C45 -96(4) . . . . no
N21 N22 C23 C24 0.2(3) . . . . no
N21 C25 C24 C23 0.6(3) . . . . no
N22 N21 Pd1 N31 -103.5(2) . . . . no
N22 N21 Pd1 N41 91(4) . . . . no
N22 N21 C25 C24 -0.5(3) . . . . no
N22 C23 C24 C25 -0.5(3) . . . . no
N31 Pd1 N11 C15 6(2) . . . . no
N31 Pd1 N21 C25 80.1(2) . . . . no
N31 Pd1 N41 N42 -85.5(2) . . . . no
N31 Pd1 N41 C45 98.4(2) . . . . no
N31 N32 C33 C34 0.5(3) . . . . no
N31 C35 C34 C33 0.0(3) . . . . no
N32 N31 Pd1 N41 -79.2(2) . . . . no
N32 N31 C35 C34 0.3(3) . . . . no
N32 C33 C34 C35 -0.3(3) . . . . no
N41 Pd1 N11 C15 -98.2(2) . . . . no
N41 Pd1 N21 C25 -85(4) . . . . no
N41 Pd1 N31 C35 106.0(2) . . . . no
N41 N42 C43 C44 -0.1(3) . . . . no
N41 C45 C44 C43 -1.4(3) . . . . no
N42 N41 C45 C44 1.3(3) . . . . no
N42 C43 C44 C45 0.9(3) . . . . no
C13 N12 N11 C15 -0.8(3) . . . . no
C23 N22 N21 C25 0.2(3) . . . . no
C33 N32 N31 C35 -0.5(3) . . . . no
C43 N42 N41 C45 -0.7(3) . . . . no
C43 N42 N41 C45 -0.7(3) . . . . no
